data_7059273
loop_
_publ_author_name
'Lukov, Vladimir V.'
'Tsaturyan, Arshak A.'
'Tupolova, Yulia P.'
'Popov, Leonid D.'
'Shcherbakov, Igor N.'
'Lebedev, Vladimir E.'
'Askalepova, Olga I.'
'Lastovina, Tatiana A.'
'Lazarenko, Vladimir A.'
'Khustalev, Victor N.'
'Poler, Jordan C.'

_publ_section_title
;
 Theoretical and experimental study of the coordination ability of
 4,6-dimethylpyrimidinylhydrazone diacetylmonooxime towards Ni(ii),
 Mn(ii), Fe(iii) and Co(iii) ions
;
_journal_issue 5
_journal_name_full 'New Journal of Chemistry'
_journal_page_first 2146
_journal_page_last 2154
_journal_paper_doi 10.1039/C9NJ05200C
_journal_volume 44
_journal_year 2020
_chemical_formula_moiety 'C20 H28 Co N10 O2, Cl O4'
_chemical_formula_sum 'C20 H28 Cl Co N10 O6'
_chemical_formula_weight 598.90
_space_group_crystal_system orthorhombic
_space_group_IT_number 61
_space_group_name_Hall '-P 2ac 2ab'
_space_group_name_H-M_alt 'P b c a'
_atom_sites_solution_hydrogens geom
_atom_sites_solution_primary dual
_audit_creation_date 2019-08-23
_audit_creation_method
;
Olex2 1.2
(compiled 2018.05.29 svn.r3508 for OlexSys, GUI svn.r5506)
;
_audit_update_record
;
2019-08-30 deposited with the CCDC.	2020-01-06 downloaded from the CCDC.
;
_cell_angle_alpha 90
_cell_angle_beta 90
_cell_angle_gamma 90
_cell_formula_units_Z 8
_cell_length_a 8.1014(16)
_cell_length_b 22.215(4)
_cell_length_c 28.766(6)
_cell_measurement_reflns_used 500
_cell_measurement_temperature 293(2)
_cell_measurement_theta_max 31.037
_cell_measurement_theta_min 1.602
_cell_volume 5177.1(18)
_computing_molecular_graphics 'Olex2 (Dolomanov et al., 2009)'
_computing_publication_material 'Olex2 (Dolomanov et al., 2009)'
_computing_structure_refinement 'ShelXL (Sheldrick, 2015)'
_computing_structure_solution 'ShelXT (Sheldrick, 2015)'
_diffrn_ambient_temperature 293(2)
_diffrn_measured_fraction_theta_full 0.981
_diffrn_measured_fraction_theta_max 0.972
_diffrn_measurement_device_type 'Rayonix SX165 CCD'
_diffrn_measurement_method '/f scan'
_diffrn_radiation_type synchrotron
_diffrn_radiation_wavelength 0.8042
_diffrn_reflns_av_R_equivalents 0.0453
_diffrn_reflns_av_unetI/netI 0.0203
_diffrn_reflns_Laue_measured_fraction_full 0.981
_diffrn_reflns_Laue_measured_fraction_max 0.972
_diffrn_reflns_limit_h_max 10
_diffrn_reflns_limit_h_min -9
_diffrn_reflns_limit_k_max 28
_diffrn_reflns_limit_k_min -28
_diffrn_reflns_limit_l_max 36
_diffrn_reflns_limit_l_min -36
_diffrn_reflns_number 52698
_diffrn_reflns_point_group_measured_fraction_full 0.981
_diffrn_reflns_point_group_measured_fraction_max 0.972
_diffrn_reflns_theta_full 28.850
_diffrn_reflns_theta_max 31.037
_diffrn_reflns_theta_min 1.602
_exptl_absorpt_coefficient_mu 1.158
_exptl_absorpt_correction_T_max 0.971
_exptl_absorpt_correction_T_min 0.802
_exptl_absorpt_correction_type empirical
_exptl_absorpt_process_details 'XDS (Kabsh, 2010)'
_exptl_crystal_colour red
_exptl_crystal_density_diffrn 1.537
_exptl_crystal_description needle
_exptl_crystal_F_000 2480
_exptl_crystal_size_max 0.15
_exptl_crystal_size_mid 0.03
_exptl_crystal_size_min 0.03
_refine_diff_density_max 0.617
_refine_diff_density_min -0.751
_refine_diff_density_rms 0.082
_refine_ls_extinction_coef 0.0042(3)
_refine_ls_extinction_expression Fc^*^=kFc[1+0.001xFc^2^\l^3^/sin(2\q)]^-1/4^
_refine_ls_extinction_method 'SHELXL-2018/3 (Sheldrick 2018)'
_refine_ls_goodness_of_fit_ref 1.142
_refine_ls_hydrogen_treatment constr
_refine_ls_matrix_type full
_refine_ls_number_parameters 352
_refine_ls_number_reflns 5568
_refine_ls_number_restraints 0
_refine_ls_restrained_S_all 1.142
_refine_ls_R_factor_all 0.0662
_refine_ls_R_factor_gt 0.0578
_refine_ls_shift/su_max 0.001
_refine_ls_shift/su_mean 0.000
_refine_ls_structure_factor_coef Fsqd
_refine_ls_weighting_details 'w=1/[\s^2^(Fo^2^)+(0.0303P)^2^+17.3850P] where P=(Fo^2^+2Fc^2^)/3'
_refine_ls_weighting_scheme calc
_refine_ls_wR_factor_gt 0.1299
_refine_ls_wR_factor_ref 0.1346
_reflns_Friedel_coverage 0.000
_reflns_number_gt 4836
_reflns_number_total 5568
_reflns_threshold_expression 'I > 2\s(I)'
_cod_data_source_file c9nj05200c2.cif
_cod_data_source_block 3tup_mer
_cod_depositor_comments 'Adding full bibliography for 7059271--7059274.cif.'
_cod_database_code 7059273
_shelx_shelxl_version_number 2018/3
_shelx_space_group_comment
;
The symmetry employed for this shelxl refinement is uniquely defined
by the following loop, which should always be used as a source of
symmetry information in preference to the above space-group names.
They are only intended as comments.
;
_shelx_estimated_absorpt_t_max 0.966
_shelx_estimated_absorpt_t_min 0.845
_olex2_refinement_description
;
1. Fixed Uiso
 At 1.2 times of:
  All C(H) groups, All N(H) groups
 At 1.5 times of:
  All C(H,H,H) groups
2.a Aromatic/amide H refined with riding coordinates:
 N7(H7), N9(H9), C18(H18), C3(H3)
2.b Idealised Me refined as rotating group:
 C1(H1A,H1B,H1C), C10(H10A,H10B,H10C), C20(H20A,H20B,H20C), C14(H14A,H14B,
 H14C), C5(H5A,H5B,H5C), C12(H12A,H12B,H12C), C8(H8A,H8B,H8C), C17(H17A,H17B,
 H17C)
;
_olex2_submission_special_instructions 'No special instructions were received'

loop_
_space_group_symop_operation_xyz
'x, y, z'
'-x+1/2, -y, z+1/2'
'-x, y+1/2, -z+1/2'
'x+1/2, -y+1/2, -z'
'-x, -y, -z'
'x-1/2, y, -z-1/2'
'x, -y-1/2, z-1/2'
'-x-1/2, y-1/2, z'

loop_
_atom_site_label
_atom_site_type_symbol
_atom_site_fract_x
_atom_site_fract_y
_atom_site_fract_z
_atom_site_U_iso_or_equiv
_atom_site_adp_type
_atom_site_occupancy
_atom_site_site_symmetry_order
_atom_site_calc_flag
_atom_site_refinement_flags_posn
Co1 Co 0.21736(6) 0.37004(2) 0.62370(2) 0.02649(15) Uani 1 1 d .
O1 O -0.0748(3) 0.34690(12) 0.67669(9) 0.0354(6) Uani 1 1 d .
O2 O 0.0728(3) 0.45509(11) 0.56335(8) 0.0335(6) Uani 1 1 d .
N7 N 0.5208(4) 0.38804(14) 0.51112(10) 0.0333(7) Uani 1 1 d .
H7 H 0.504433 0.377721 0.482672 0.040 Uiso 1 1 calc R
N6 N 0.2777(4) 0.34185(13) 0.52923(10) 0.0294(6) Uani 1 1 d .
N3 N 0.1725(4) 0.33376(13) 0.56644(10) 0.0277(6) Uani 1 1 d .
N4 N 0.4230(4) 0.39301(13) 0.58914(10) 0.0277(6) Uani 1 1 d .
N9 N 0.4114(4) 0.29190(13) 0.74162(10) 0.0319(7) Uani 1 1 d .
H9 H 0.416380 0.305608 0.769546 0.038 Uiso 1 1 calc R
N8 N 0.2920(4) 0.38099(14) 0.71967(10) 0.0329(7) Uani 1 1 d .
N1 N 0.2309(4) 0.41007(13) 0.68072(10) 0.0299(6) Uani 1 1 d .
N2 N 0.3303(4) 0.30536(13) 0.66213(10) 0.0293(6) Uani 1 1 d .
N10 N 0.0031(4) 0.33861(13) 0.63778(10) 0.0304(6) Uani 1 1 d .
C2 C 0.3898(4) 0.25037(15) 0.65317(12) 0.0286(7) Uani 1 1 d .
C9 C 0.0975(5) 0.48375(16) 0.63954(12) 0.0315(8) Uani 1 1 d .
C4 C 0.4713(5) 0.23677(17) 0.73288(12) 0.0319(8) Uani 1 1 d .
C15 C 0.4025(5) 0.37415(15) 0.54336(12) 0.0285(7) Uani 1 1 d .
C18 C 0.6868(5) 0.43282(16) 0.56741(13) 0.0322(8) Uani 1 1 d .
H18 H 0.785189 0.450982 0.576408 0.039 Uiso 1 1 calc R
C6 C 0.3422(5) 0.32746(16) 0.70744(12) 0.0299(7) Uani 1 1 d .
C11 C -0.0672(4) 0.30842(16) 0.60328(12) 0.0294(7) Uani 1 1 d .
C19 C 0.5632(5) 0.42136(15) 0.60057(12) 0.0297(7) Uani 1 1 d .
C7 C 0.1603(5) 0.46262(16) 0.68355(12) 0.0323(8) Uani 1 1 d .
C13 C 0.0306(5) 0.30747(16) 0.56118(12) 0.0294(7) Uani 1 1 d .
C1 C 0.3763(5) 0.22520(16) 0.60516(12) 0.0318(8) Uani 1 1 d .
H1A H 0.266795 0.209954 0.600321 0.048 Uiso 1 1 calc GR
H1B H 0.454698 0.193153 0.601400 0.048 Uiso 1 1 calc GR
H1C H 0.398872 0.256327 0.582893 0.048 Uiso 1 1 calc GR
C16 C 0.6624(5) 0.41727(16) 0.52193(13) 0.0324(8) Uani 1 1 d .
C3 C 0.4636(5) 0.21491(16) 0.68815(12) 0.0322(8) Uani 1 1 d .
H3 H 0.506658 0.177194 0.681074 0.039 Uiso 1 1 calc R
C10 C 0.0208(5) 0.54413(17) 0.63202(14) 0.0370(8) Uani 1 1 d .
H10A H -0.060760 0.551319 0.655579 0.055 Uiso 1 1 calc GR
H10B H -0.030539 0.545218 0.601956 0.055 Uiso 1 1 calc GR
H10C H 0.104495 0.574653 0.633689 0.055 Uiso 1 1 calc GR
C20 C 0.5899(5) 0.44017(17) 0.64995(12) 0.0343(8) Uani 1 1 d .
H20A H 0.514485 0.471955 0.657677 0.051 Uiso 1 1 calc GR
H20B H 0.701216 0.454173 0.653710 0.051 Uiso 1 1 calc GR
H20C H 0.571171 0.406440 0.670133 0.051 Uiso 1 1 calc GR
C14 C -0.0276(5) 0.28146(18) 0.51615(13) 0.0362(8) Uani 1 1 d .
H14A H -0.117853 0.304994 0.504454 0.054 Uiso 1 1 calc GR
H14B H -0.063422 0.240758 0.521004 0.054 Uiso 1 1 calc GR
H14C H 0.061252 0.281924 0.494053 0.054 Uiso 1 1 calc GR
C5 C 0.5358(5) 0.20163(18) 0.77310(13) 0.0378(9) Uani 1 1 d .
H5A H 0.586948 0.228485 0.794917 0.057 Uiso 1 1 calc GR
H5B H 0.615592 0.172909 0.762318 0.057 Uiso 1 1 calc GR
H5C H 0.446286 0.180864 0.787983 0.057 Uiso 1 1 calc GR
N5 N 0.1166(4) 0.44417(13) 0.60509(10) 0.0286(6) Uani 1 1 d .
C12 C -0.2332(5) 0.28115(17) 0.60789(14) 0.0370(8) Uani 1 1 d .
H12A H -0.223649 0.242322 0.622292 0.056 Uiso 1 1 calc GR
H12B H -0.281873 0.276783 0.577651 0.056 Uiso 1 1 calc GR
H12C H -0.301601 0.306656 0.626711 0.056 Uiso 1 1 calc GR
C8 C 0.1453(6) 0.49759(19) 0.72773(13) 0.0436(10) Uani 1 1 d .
H8A H 0.031211 0.500071 0.736559 0.065 Uiso 1 1 calc GR
H8B H 0.188380 0.537412 0.723176 0.065 Uiso 1 1 calc GR
H8C H 0.206595 0.477757 0.751833 0.065 Uiso 1 1 calc GR
C17 C 0.7791(5) 0.4305(2) 0.48356(14) 0.0424(9) Uani 1 1 d .
H17A H 0.770916 0.399691 0.460283 0.064 Uiso 1 1 calc GR
H17B H 0.889701 0.431650 0.495521 0.064 Uiso 1 1 calc GR
H17C H 0.752307 0.468789 0.470024 0.064 Uiso 1 1 calc GR
Cl1 Cl 0.45470(13) 0.38675(4) 0.38391(3) 0.0368(2) Uani 1 1 d .
O6 O 0.3143(4) 0.36818(14) 0.35712(10) 0.0461(7) Uani 1 1 d .
O5 O 0.5893(4) 0.39925(16) 0.35335(10) 0.0575(9) Uani 1 1 d .
O4 O 0.4137(5) 0.43861(13) 0.41130(11) 0.0582(9) Uani 1 1 d .
O3 O 0.5022(4) 0.33879(12) 0.41600(10) 0.0406(7) Uani 1 1 d .

loop_
_atom_site_aniso_label
_atom_site_aniso_U_11
_atom_site_aniso_U_22
_atom_site_aniso_U_33
_atom_site_aniso_U_23
_atom_site_aniso_U_13
_atom_site_aniso_U_12
Co1 0.0265(3) 0.0280(2) 0.0250(2) 0.00016(17) 0.00058(18) 0.00027(18)
O1 0.0370(15) 0.0382(14) 0.0311(13) 0.0023(10) 0.0106(11) 0.0045(11)
O2 0.0330(15) 0.0379(14) 0.0296(12) 0.0055(10) -0.0022(11) -0.0017(11)
N7 0.0322(18) 0.0407(17) 0.0270(15) -0.0014(12) 0.0041(12) -0.0079(13)
N6 0.0286(16) 0.0337(15) 0.0259(14) 0.0008(11) 0.0040(12) -0.0034(12)
N3 0.0243(15) 0.0292(14) 0.0295(14) 0.0035(11) 0.0031(12) -0.0003(12)
N4 0.0272(16) 0.0296(14) 0.0264(14) -0.0006(11) -0.0014(12) 0.0001(12)
N9 0.0335(18) 0.0355(15) 0.0269(15) 0.0009(12) -0.0033(12) 0.0020(13)
N8 0.0368(18) 0.0359(16) 0.0261(14) -0.0004(12) -0.0018(13) 0.0054(14)
N1 0.0307(17) 0.0294(15) 0.0297(14) 0.0022(11) -0.0025(12) 0.0029(12)
N2 0.0274(16) 0.0339(15) 0.0265(14) -0.0017(11) 0.0002(12) -0.0022(12)
N10 0.0312(17) 0.0326(15) 0.0272(14) 0.0028(11) 0.0016(12) 0.0032(13)
C2 0.0260(19) 0.0272(16) 0.0325(17) 0.0020(13) 0.0012(14) -0.0028(14)
C9 0.031(2) 0.0303(17) 0.0335(18) -0.0007(14) 0.0012(15) 0.0006(14)
C4 0.0274(19) 0.0366(19) 0.0316(17) 0.0041(14) -0.0022(14) 0.0001(15)
C15 0.0280(19) 0.0301(17) 0.0273(16) 0.0014(13) 0.0020(13) -0.0012(14)
C18 0.028(2) 0.0307(17) 0.0380(19) 0.0015(14) 0.0018(15) -0.0018(14)
C6 0.031(2) 0.0325(17) 0.0256(16) 0.0005(13) -0.0010(14) 0.0013(15)
C11 0.0256(19) 0.0320(17) 0.0307(17) 0.0017(13) -0.0002(14) 0.0004(14)
C19 0.0284(19) 0.0261(16) 0.0347(18) 0.0006(13) -0.0024(14) 0.0015(14)
C7 0.032(2) 0.0346(18) 0.0302(17) -0.0017(14) 0.0011(15) 0.0000(15)
C13 0.0299(19) 0.0294(17) 0.0289(17) 0.0006(13) 0.0002(14) -0.0016(14)
C1 0.032(2) 0.0321(18) 0.0311(17) -0.0023(14) 0.0009(15) -0.0016(15)
C16 0.030(2) 0.0300(18) 0.0367(19) 0.0026(14) 0.0042(15) -0.0034(15)
C3 0.032(2) 0.0312(18) 0.0339(18) 0.0021(14) 0.0006(15) 0.0023(15)
C10 0.036(2) 0.0319(18) 0.043(2) -0.0012(15) -0.0004(17) 0.0032(16)
C20 0.035(2) 0.0358(19) 0.0325(18) -0.0005(14) -0.0021(15) -0.0027(16)
C14 0.034(2) 0.040(2) 0.0340(19) -0.0040(15) -0.0013(16) -0.0054(16)
C5 0.039(2) 0.038(2) 0.0364(19) 0.0067(15) -0.0066(16) 0.0005(17)
N5 0.0251(16) 0.0322(15) 0.0285(14) 0.0025(11) -0.0007(12) -0.0042(12)
C12 0.031(2) 0.0373(19) 0.043(2) 0.0022(16) 0.0054(16) -0.0022(16)
C8 0.051(3) 0.044(2) 0.036(2) -0.0085(17) -0.0026(18) 0.0092(19)
C17 0.036(2) 0.048(2) 0.043(2) 0.0023(18) 0.0116(18) -0.0091(18)
Cl1 0.0431(6) 0.0324(4) 0.0349(4) -0.0011(3) 0.0000(4) 0.0011(4)
O6 0.0372(17) 0.0542(18) 0.0470(16) -0.0046(13) -0.0096(13) 0.0063(14)
O5 0.054(2) 0.080(2) 0.0390(16) -0.0033(15) 0.0081(14) -0.0292(18)
O4 0.093(3) 0.0362(15) 0.0457(17) -0.0103(13) -0.0042(18) 0.0165(17)
O3 0.0414(17) 0.0340(14) 0.0463(16) 0.0055(12) -0.0048(13) 0.0097(12)

loop_
_atom_type_symbol
_atom_type_description
_atom_type_scat_dispersion_real
_atom_type_scat_dispersion_imag
_atom_type_scat_source
C C 0.0048 0.0022 'International Tables Vol C Tables 4.2.6.8 and 6.1.1.4'
H H 0.0000 0.0000 'International Tables Vol C Tables 4.2.6.8 and 6.1.1.4'
N N 0.0088 0.0043 'International Tables Vol C Tables 4.2.6.8 and 6.1.1.4'
O O 0.0153 0.0081 'International Tables Vol C Tables 4.2.6.8 and 6.1.1.4'
Cl Cl 0.1785 0.2041 'International Tables Vol C Tables 4.2.6.8 and 6.1.1.4'
Co Co 0.3498 1.2080 'International Tables Vol C Tables 4.2.6.8 and 6.1.1.4'

loop_
_geom_angle_atom_site_label_1
_geom_angle_atom_site_label_2
_geom_angle_atom_site_label_3
_geom_angle
N3 Co1 N4 80.46(12)
N3 Co1 N2 105.19(12)
N3 Co1 N10 81.55(13)
N3 Co1 N5 92.39(12)
N4 Co1 N2 94.33(12)
N1 Co1 N3 171.81(14)
N1 Co1 N4 105.38(13)
N1 Co1 N2 80.36(12)
N1 Co1 N10 92.35(13)
N1 Co1 N5 82.01(12)
N10 Co1 N4 161.93(12)
N10 Co1 N2 92.02(12)
N10 Co1 N5 89.20(13)
N5 Co1 N4 89.83(12)
N5 Co1 N2 162.37(12)
C16 N7 C15 123.0(3)
C15 N6 N3 108.0(3)
N6 N3 Co1 120.5(2)
C13 N3 Co1 117.9(2)
C13 N3 N6 121.0(3)
C15 N4 Co1 107.0(2)
C19 N4 Co1 134.6(2)
C19 N4 C15 118.4(3)
C4 N9 C6 122.4(3)
C6 N8 N1 108.6(3)
N8 N1 Co1 120.6(2)
C7 N1 Co1 117.1(2)
C7 N1 N8 121.6(3)
C2 N2 Co1 134.7(2)
C2 N2 C6 118.4(3)
C6 N2 Co1 106.9(2)
O1 N10 Co1 124.9(2)
O1 N10 C11 120.5(3)
C11 N10 Co1 114.5(2)
N2 C2 C1 119.6(3)
N2 C2 C3 121.7(3)
C3 C2 C1 118.8(3)
C7 C9 C10 124.5(3)
N5 C9 C7 113.4(3)
N5 C9 C10 122.2(3)
N9 C4 C3 118.8(3)
N9 C4 C5 117.4(3)
C3 C4 C5 123.8(3)
N7 C15 N4 119.3(3)
N6 C15 N7 117.1(3)
N6 C15 N4 123.6(3)
C16 C18 C19 120.0(3)
N9 C6 N2 119.5(3)
N8 C6 N9 117.1(3)
N8 C6 N2 123.4(3)
N10 C11 C13 113.5(3)
N10 C11 C12 122.0(3)
C13 C11 C12 124.5(3)
N4 C19 C18 121.5(3)
N4 C19 C20 119.1(3)
C18 C19 C20 119.4(3)
N1 C7 C9 113.1(3)
N1 C7 C8 123.7(3)
C9 C7 C8 123.2(3)
N3 C13 C11 112.4(3)
N3 C13 C14 123.6(3)
C11 C13 C14 123.9(3)
N7 C16 C18 117.6(3)
N7 C16 C17 117.7(3)
C18 C16 C17 124.7(4)
C4 C3 C2 119.3(3)
O2 N5 Co1 123.0(2)
O2 N5 C9 122.8(3)
C9 N5 Co1 114.1(2)
O6 Cl1 O3 109.79(18)
O5 Cl1 O6 109.32(19)
O5 Cl1 O4 111.0(2)
O5 Cl1 O3 109.2(2)
O4 Cl1 O6 110.0(2)
O4 Cl1 O3 107.44(18)

loop_
_geom_bond_atom_site_label_1
_geom_bond_atom_site_label_2
_geom_bond_distance
Co1 N3 1.869(3)
Co1 N4 2.006(3)
Co1 N1 1.869(3)
Co1 N2 2.031(3)
Co1 N10 1.914(3)
Co1 N5 1.915(3)
O1 N10 1.298(4)
O2 N5 1.275(4)
N7 C15 1.369(4)
N7 C16 1.355(5)
N6 N3 1.380(4)
N6 C15 1.305(5)
N3 C13 1.299(5)
N4 C15 1.392(4)
N4 C19 1.340(5)
N9 C4 1.341(5)
N9 C6 1.380(4)
N8 N1 1.385(4)
N8 C6 1.305(5)
N1 C7 1.302(5)
N2 C2 1.338(5)
N2 C6 1.396(4)
N10 C11 1.326(5)
C2 C1 1.494(5)
C2 C3 1.411(5)
C9 C7 1.443(5)
C9 C10 1.494(5)
C9 N5 1.334(4)
C4 C3 1.377(5)
C4 C5 1.490(5)
C18 C19 1.406(5)
C18 C16 1.367(5)
C11 C13 1.447(5)
C11 C12 1.481(5)
C19 C20 1.496(5)
C7 C8 1.495(5)
C13 C14 1.495(5)
C16 C17 1.483(5)
Cl1 O6 1.435(3)
Cl1 O5 1.428(3)
Cl1 O4 1.435(3)
Cl1 O3 1.461(3)
